data_1561560
loop_
_publ_author_name
'Dai, Jun-Wei'
'Li, Xing'
'Zheng, Jian-Mei'
'Dong, Xin'
'Zhou, Zhao-Hui'

_publ_section_title
;
 Transformations of lead 1,3-propylenediaminetetraacetate to its MOF
 products for the selective adsorption of methanol
;
_journal_name_full 'Journal of Solid State Chemistry'
_journal_page_first 364
_journal_page_last 370
_journal_paper_doi 10.1016/j.jssc.2016.02.026
_journal_volume 237
_journal_year 2016
_chemical_formula_moiety '0.25(C44 H72 N8 O40 Pb8)'
_chemical_formula_sum 'C11 H18 N2 O10 Pb2'
_chemical_formula_weight 752.65
_space_group_crystal_system monoclinic
_space_group_IT_number 15
_space_group_name_Hall '-C 2yc'
_space_group_name_H-M_alt 'C 1 2/c 1'
_atom_sites_solution_hydrogens geom
_atom_sites_solution_primary direct
_atom_sites_solution_secondary difmap
_cell_angle_alpha 90.00
_cell_angle_beta 93.273(5)
_cell_angle_gamma 90.00
_cell_formula_units_Z 4
_cell_length_a 22.1613(12)
_cell_length_b 9.6798(5)
_cell_length_c 7.5520(4)
_cell_measurement_reflns_used 3193
_cell_measurement_temperature 173(2)
_cell_measurement_theta_max 28.4750
_cell_measurement_theta_min 3.4560
_cell_volume 1617.39(15)
_computing_molecular_graphics
;
O. V. Dolomanov, L. J. Bourhis, R. J. Gildea, J. A. K. Howard and H. Puschmann,
OLEX2: a complete structure solution, refinement and analysis program.
J. Appl. Cryst. (2009). 42, 339-341.
;
_computing_publication_material
;
O. V. Dolomanov, L. J. Bourhis, R. J. Gildea, J. A. K. Howard and H. Puschmann,
OLEX2: a complete structure solution, refinement and analysis program.
J. Appl. Cryst. (2009). 42, 339-341.
;
_computing_structure_refinement
;
XL, G.M. Sheldrick, Acta Cryst.
(2008). A64, 112-122
;
_computing_structure_solution 'SHELXS-97 (Sheldrick, 1990)'
_diffrn_ambient_temperature 173.15
_diffrn_measured_fraction_theta_full 0.988
_diffrn_measured_fraction_theta_max 0.988
_diffrn_measurement_device_type 'Xcalibur, Sapphire3, Gemini ultra'
_diffrn_measurement_method '\w scans'
_diffrn_radiation_monochromator graphite
_diffrn_radiation_type 'MO K\a'
_diffrn_radiation_wavelength 0.71073
_diffrn_reflns_av_R_equivalents 0.0430
_diffrn_reflns_av_unetI/netI 0.0479
_diffrn_reflns_limit_h_max 27
_diffrn_reflns_limit_h_min -27
_diffrn_reflns_limit_k_max 12
_diffrn_reflns_limit_k_min -11
_diffrn_reflns_limit_l_max 9
_diffrn_reflns_limit_l_min -9
_diffrn_reflns_number 5250
_diffrn_reflns_theta_full 27.00
_diffrn_reflns_theta_max 27.00
_diffrn_reflns_theta_min 3.47
_diffrn_source 'fine-focus sealed tube'
_diffrn_source_current n/a
_diffrn_source_voltage n/a
_exptl_absorpt_coefficient_mu 20.849
_exptl_absorpt_correction_T_max 0.4221
_exptl_absorpt_correction_T_min 0.1460
_exptl_absorpt_correction_type multi-scan
_exptl_absorpt_process_details
;
CrysAlisPro, Agilent Technologies,
Version 1.171.36.24 (release 03-12-2012 CrysAlis171 .NET)
(compiled Dec  3 2012,18:21:49)
Empirical absorption correction using spherical harmonics,
 implemented in SCALE3 ABSPACK scaling algorithm.
;
_exptl_crystal_colour colourless
_exptl_crystal_density_diffrn 3.091
_exptl_crystal_density_method 'not measured'
_exptl_crystal_description block
_exptl_crystal_F_000 1368
_exptl_crystal_size_max 0.15
_exptl_crystal_size_mid 0.10
_exptl_crystal_size_min 0.05
_refine_diff_density_max 1.418
_refine_diff_density_min -2.168
_refine_diff_density_rms 0.245
_refine_ls_extinction_method none
_refine_ls_goodness_of_fit_ref 1.111
_refine_ls_hydrogen_treatment mixed
_refine_ls_matrix_type full
_refine_ls_number_parameters 115
_refine_ls_number_reflns 1748
_refine_ls_number_restraints 6
_refine_ls_restrained_S_all 1.109
_refine_ls_R_factor_all 0.0341
_refine_ls_R_factor_gt 0.0290
_refine_ls_shift/su_max 0.000
_refine_ls_shift/su_mean 0.000
_refine_ls_structure_factor_coef Fsqd
_refine_ls_weighting_details 'calc w=1/[\s^2^(Fo^2^)+(0.0185P)^2^+2.8820P] where P=(Fo^2^+2Fc^2^)/3'
_refine_ls_weighting_scheme calc
_refine_ls_wR_factor_gt 0.0592
_refine_ls_wR_factor_ref 0.0614
_reflns_number_gt 1551
_reflns_number_total 1748
_reflns_threshold_expression >2sigma(I)
_cod_data_source_file Cif4.cif
_cod_data_source_block 4
_cod_database_code 1561560

loop_
_space_group_symop_id
_space_group_symop_operation_xyz
1 'x, y, z'
2 '-x, y, -z+1/2'
3 'x+1/2, y+1/2, z'
4 '-x+1/2, y+1/2, -z+1/2'
5 '-x, -y, -z'
6 'x, -y, z-1/2'
7 '-x+1/2, -y+1/2, -z'
8 'x+1/2, -y+1/2, z-1/2'

loop_
_atom_site_label
_atom_site_type_symbol
_atom_site_fract_x
_atom_site_fract_y
_atom_site_fract_z
_atom_site_U_iso_or_equiv
_atom_site_adp_type
_atom_site_occupancy
_atom_site_symmetry_multiplicity
_atom_site_calc_flag
_atom_site_refinement_flags
_atom_site_disorder_assembly
_atom_site_disorder_group
Pb1 Pb 0.196542(11) 0.09950(3) 0.12918(3) 0.00865(9) Uani 1 1 d . . .
C1 C 0.0836(3) 0.2795(7) -0.0817(10) 0.0111(15) Uani 1 1 d . . .
H1A H 0.1031 0.3661 -0.1185 0.013 Uiso 1 1 calc R . .
H1B H 0.0393 0.2943 -0.0933 0.013 Uiso 1 1 calc R . .
C2 C 0.0995(3) 0.1658(7) -0.2099(9) 0.0093(15) Uani 1 1 d . . .
C3 C 0.1180(3) 0.3879(7) 0.1907(10) 0.0098(15) Uani 1 1 d . . .
H3A H 0.1173 0.3772 0.3209 0.012 Uiso 1 1 calc R . .
H3B H 0.0877 0.4589 0.1536 0.012 Uiso 1 1 calc R . .
C4 C 0.1800(3) 0.4374(8) 0.1449(10) 0.0120(16) Uani 1 1 d . . .
C5 C 0.0515(3) 0.1812(7) 0.1955(9) 0.0089(14) Uani 1 1 d . . .
H5A H 0.0695 0.1346 0.3027 0.011 Uiso 1 1 calc R . .
H5B H 0.0344 0.1087 0.1148 0.011 Uiso 1 1 calc R . .
C6 C 0.0000 0.2748(10) 0.2500 0.009(2) Uani 1 2 d S . .
H6A H -0.0140 0.3345 0.1495 0.011 Uiso 0.50 1 calc PR . .
H6B H 0.0140 0.3345 0.3505 0.011 Uiso 0.50 1 calc PR . .
N1 N 0.1009(2) 0.2552(6) 0.1050(8) 0.0066(12) Uani 1 1 d U . .
O1 O 0.1372(2) 0.0737(5) -0.1525(7) 0.0145(11) Uani 1 1 d . . .
O2 O 0.0781(2) 0.1732(6) -0.3646(7) 0.0197(12) Uani 1 1 d . . .
O3 O 0.2182(2) 0.3475(5) 0.0989(7) 0.0121(11) Uani 1 1 d . . .
O4 O 0.1910(2) 0.5608(5) 0.1637(8) 0.0185(13) Uani 1 1 d . . .
O1W O 0.1857(2) 0.1904(5) 0.4704(7) 0.0178(12) Uani 1 1 d . . .
H1WA H 0.2162 0.1632 0.5356 0.027 Uiso 1 1 d R . .
H1WB H 0.1534 0.1574 0.5104 0.027 Uiso 1 1 d R . .

loop_
_atom_site_aniso_label
_atom_site_aniso_U_11
_atom_site_aniso_U_22
_atom_site_aniso_U_33
_atom_site_aniso_U_23
_atom_site_aniso_U_13
_atom_site_aniso_U_12
Pb1 0.00753(15) 0.00888(14) 0.00967(14) 0.00044(11) 0.00171(10) 0.00036(10)
C1 0.013(4) 0.007(3) 0.013(4) 0.004(3) -0.003(3) 0.001(3)
C2 0.007(3) 0.017(4) 0.004(3) 0.000(3) -0.001(3) -0.006(3)
C3 0.006(3) 0.010(3) 0.013(4) -0.006(3) 0.004(3) -0.001(3)
C4 0.011(4) 0.016(4) 0.010(4) -0.003(3) 0.006(3) 0.001(3)
C5 0.006(3) 0.011(4) 0.011(4) -0.003(3) 0.004(3) -0.004(3)
C6 0.011(5) 0.007(5) 0.009(5) 0.000 -0.001(4) 0.000
N1 0.0067(14) 0.0061(14) 0.0070(14) -0.0003(9) 0.0002(9) 0.0005(9)
O1 0.014(3) 0.015(3) 0.014(3) -0.007(2) 0.001(2) 0.005(2)
O2 0.021(3) 0.027(3) 0.010(3) -0.003(2) -0.003(2) 0.006(2)
O3 0.009(2) 0.008(2) 0.021(3) -0.002(2) 0.008(2) 0.0004(19)
O4 0.015(3) 0.011(3) 0.030(4) 0.004(2) 0.003(2) -0.006(2)
O1W 0.015(3) 0.021(3) 0.018(3) 0.002(2) 0.005(2) 0.001(2)

loop_
_atom_type_symbol
_atom_type_description
_atom_type_scat_dispersion_real
_atom_type_scat_dispersion_imag
_atom_type_scat_source
C C 0.0033 0.0016 'International Tables Vol C Tables 4.2.6.8 and 6.1.1.4'
H H 0.0000 0.0000 'International Tables Vol C Tables 4.2.6.8 and 6.1.1.4'
N N 0.0061 0.0033 'International Tables Vol C Tables 4.2.6.8 and 6.1.1.4'
O O 0.0106 0.0060 'International Tables Vol C Tables 4.2.6.8 and 6.1.1.4'
Pb Pb -3.3944 10.1111 'International Tables Vol C Tables 4.2.6.8 and 6.1.1.4'

loop_
_geom_angle_atom_site_label_1
_geom_angle_atom_site_label_2
_geom_angle_atom_site_label_3
_geom_angle
_geom_angle_site_symmetry_1
_geom_angle_site_symmetry_3
N1 Pb1 O1 88.82(16) . 6_556
N1 Pb1 O3 116.49(16) . 7
N1 Pb1 O1W 76.43(17) . .
O1 Pb1 N1 66.57(17) . .
O1 Pb1 O1 101.99(15) . 6_556
O1 Pb1 O3 96.71(17) . .
O1 Pb1 O3 79.89(16) . 7
O1 Pb1 O1W 140.89(15) . .
O1 Pb1 O1W 63.92(16) 6_556 .
O3 Pb1 N1 65.85(16) . .
O3 Pb1 O1 139.09(15) . 6_556
O3 Pb1 O1 152.25(15) 7 6_556
O3 Pb1 O3 66.70(17) . 7
O3 Pb1 O1W 130.18(16) 7 .
O3 Pb1 O1W 78.64(16) . .
N1 C1 C2 116.1(6) . .
O1 C2 C1 117.3(6) . .
O2 C2 C1 117.9(6) . .
O2 C2 O1 124.6(7) . .
N1 C3 C4 112.8(5) . .
O3 C4 C3 118.2(6) . .
O4 C4 C3 117.3(6) . .
O4 C4 O3 124.3(7) . .
N1 C5 C6 114.4(5) . .
C5 C6 C5 107.5(7) . 2
C1 N1 Pb1 109.3(4) . .
C1 N1 C3 109.2(5) . .
C1 N1 C5 111.0(5) . .
C3 N1 Pb1 106.6(4) . .
C3 N1 C5 112.9(5) . .
C5 N1 Pb1 107.7(4) . .
Pb1 O1 Pb1 109.42(18) . 6
C2 O1 Pb1 123.3(4) . 6
C2 O1 Pb1 122.1(4) . .
Pb1 O3 Pb1 113.30(17) . 7
C4 O3 Pb1 123.3(4) . 7
C4 O3 Pb1 120.2(4) . .

loop_
_geom_bond_atom_site_label_1
_geom_bond_atom_site_label_2
_geom_bond_distance
_geom_bond_site_symmetry_2
Pb1 N1 2.599(5) .
Pb1 O1 2.740(5) 6_556
Pb1 O1 2.449(5) .
Pb1 O3 2.677(5) 7
Pb1 O3 2.462(5) .
Pb1 O1W 2.747(5) .
C1 C2 1.521(10) .
C1 N1 1.459(9) .
C2 O1 1.280(9) .
C2 O2 1.238(9) .
C3 C4 1.513(9) .
C3 N1 1.478(8) .
C4 O3 1.277(8) .
C4 O4 1.226(8) .
C5 C6 1.532(8) .
C5 N1 1.504(8) .
C6 C5 1.532(8) 2
O1 Pb1 2.740(5) 6
O3 Pb1 2.677(5) 7
